data_4326986
loop_
_publ_author_name
'Heaweon Park'
'Jacob S. Baus'
'Sergey V. Lindeman'
'Adam T. Fiedler'

_publ_section_title
;
 Synthesis and Characterization of Fe(II) \b-Diketonato Complexes with
 Relevance to Acetylacetone Dioxygenase: Insights into the Electronic
 Properties of the 3-Histidine Facial Triad
;
_journal_name_full 'Inorganic Chemistry'
_journal_page_first 11978
_journal_page_last 11989
_journal_paper_doi 10.1021/ic201115s
_journal_volume 50
_journal_year 2011
_chemical_formula_moiety 'C32 H28 Fe N6 O2 P, C F3 O3 S, C2 H3 N'
_chemical_formula_sum 'C35 H31 F3 Fe N7 O5 P S'
_chemical_formula_weight 805.55
_chemical_name_systematic
;
 ? 
;
_space_group_crystal_system triclinic
_space_group_IT_number 2
_space_group_name_Hall '-P 1'
_space_group_name_H-M_alt 'P -1'
_symmetry_space_group_name_Hall '-P 1'
_symmetry_space_group_name_H-M 'P -1'
_atom_sites_solution_hydrogens geom
_atom_sites_solution_primary direct
_atom_sites_solution_secondary difmap
_audit_creation_date 2011-05-04
_audit_creation_method
;
  Olex2 1.1
  (compiled 2011.02.15 svn.r1672, GUI svn.r3494)
;
_cell_angle_alpha 87.443(2)
_cell_angle_beta 71.223(2)
_cell_angle_gamma 89.004(2)
_cell_formula_units_Z 2
_cell_length_a 10.8489(3)
_cell_length_b 12.6264(3)
_cell_length_c 14.4290(4)
_cell_measurement_reflns_used 19230
_cell_measurement_temperature 100.00
_cell_measurement_theta_max 29.4600
_cell_measurement_theta_min 3.4452
_cell_volume 1869.46(9)
_computing_cell_refinement
;
CrysAlisPro, Oxford Diffraction Ltd.,
Version 1.171.34.36 (release 02-08-2010 CrysAlis171 .NET)
(compiled Aug  2 2010,13:00:58)
;
_computing_data_collection
;
CrysAlisPro, Oxford Diffraction Ltd.,
Version 1.171.34.36 (release 02-08-2010 CrysAlis171 .NET)
(compiled Aug  2 2010,13:00:58)
;
_computing_data_reduction
;
CrysAlisPro, Oxford Diffraction Ltd.,
Version 1.171.34.36 (release 02-08-2010 CrysAlis171 .NET)
(compiled Aug  2 2010,13:00:58)
;
_computing_molecular_graphics
;
O. V. Dolomanov, L. J. Bourhis, R. J. Gildea, J. A. K. Howard and H. Puschmann,
OLEX2: a complete structure solution, refinement and analysis program.
J. Appl. Cryst. (2009). 42, 339-341.
;
_computing_publication_material
;
O. V. Dolomanov, L. J. Bourhis, R. J. Gildea, J. A. K. Howard and H. Puschmann,
OLEX2: a complete structure solution, refinement and analysis program.
J. Appl. Cryst. (2009). 42, 339-341.
;
_computing_structure_refinement 'SHELXL-97 (Sheldrick, 2008)'
_computing_structure_solution 'SHELXS-97 (Sheldrick, 2008)'
_diffrn_ambient_temperature 100.00
_diffrn_detector_area_resol_mean 10.3756
_diffrn_measured_fraction_theta_full 0.997
_diffrn_measured_fraction_theta_max 0.917
_diffrn_measurement_details
;
  1 omega    1.00   90.00   1.0000    7.0300
omega____ theta____ kappa____ phi______ frames
    -       11.6697   77.0000 -120.0000 89

  2 omega  -22.00   86.00   1.0000    7.0300
omega____ theta____ kappa____ phi______ frames
    -       11.6697   77.0000   30.0000 108

  3 omega  -45.00   66.00   1.0000    7.0300
omega____ theta____ kappa____ phi______ frames
    -      -11.8259   77.0000  120.0000 111

  4 omega  -17.00   56.00   1.0000    7.0300
omega____ theta____ kappa____ phi______ frames
    -       11.6697 -103.0000  102.0000 73

  5 omega  -64.00   38.00   1.0000    7.0300
omega____ theta____ kappa____ phi______ frames
    -       11.6697  -37.0000  -90.0000 102

  6 omega  -15.00   88.00   1.0000    7.0300
omega____ theta____ kappa____ phi______ frames
    -       11.6697   37.0000 -150.0000 103

  7 omega  -15.00   88.00   1.0000    7.0300
omega____ theta____ kappa____ phi______ frames
    -       11.6697   37.0000   90.0000 103

  8 omega  -17.00   56.00   1.0000    7.0300
omega____ theta____ kappa____ phi______ frames
    -       11.6697 -103.0000  -23.0000 73

  9 omega  -56.00   -5.00   1.0000    7.0300
omega____ theta____ kappa____ phi______ frames
    -      -11.8259  103.0000 -156.0000 51

 10 omega  -28.00    0.00   1.0000    7.0300
omega____ theta____ kappa____ phi______ frames
    -      -11.8259   37.0000 -180.0000 28
;
_diffrn_measurement_device_type 'SuperNova, Dual, Cu at zero, Atlas'
_diffrn_measurement_method '\w scans'
_diffrn_orient_matrix_UB_11 -0.0506097000
_diffrn_orient_matrix_UB_12 0.0081916000
_diffrn_orient_matrix_UB_13 0.0446229000
_diffrn_orient_matrix_UB_21 0.0237491000
_diffrn_orient_matrix_UB_22 -0.0431023000
_diffrn_orient_matrix_UB_23 0.0226736000
_diffrn_orient_matrix_UB_31 0.0405378000
_diffrn_orient_matrix_UB_32 0.0351729000
_diffrn_orient_matrix_UB_33 0.0139684000
_diffrn_radiation_monochromator mirror
_diffrn_radiation_type 'Mo K\a'
_diffrn_radiation_wavelength 0.7107
_diffrn_reflns_av_R_equivalents 0.0335
_diffrn_reflns_av_unetI/netI 0.0742
_diffrn_reflns_limit_h_max 14
_diffrn_reflns_limit_h_min -14
_diffrn_reflns_limit_k_max 17
_diffrn_reflns_limit_k_min -17
_diffrn_reflns_limit_l_max 19
_diffrn_reflns_limit_l_min -18
_diffrn_reflns_number 42236
_diffrn_reflns_theta_full 26.00
_diffrn_reflns_theta_max 29.4600
_diffrn_reflns_theta_min 3.4452
_diffrn_source 'SuperNova (Mo) X-ray Source'
_exptl_absorpt_coefficient_mu 0.568
_exptl_absorpt_correction_T_max 0.961
_exptl_absorpt_correction_T_min 0.839
_exptl_absorpt_correction_type gaussian
_exptl_absorpt_process_details
;
CrysAlisPro, Oxford Diffraction Ltd.,
Version 1.171.34.36 (release 02-08-2010 CrysAlis171 .NET)
(compiled Aug  2 2010,13:00:58)
numerical absorption correction based on gaussian integration over
            a multifaceted crystal model
;
_exptl_crystal_colour yellow
_exptl_crystal_colour_primary yellow
_exptl_crystal_density_diffrn 1.431
_exptl_crystal_description plate
_exptl_crystal_F_000 828
_exptl_crystal_size_max 0.4708
_exptl_crystal_size_mid 0.2386
_exptl_crystal_size_min 0.0789
_refine_diff_density_max 0.495
_refine_diff_density_min -0.321
_refine_diff_density_rms 0.058
_refine_ls_extinction_method none
_refine_ls_goodness_of_fit_ref 1.041
_refine_ls_hydrogen_treatment constr
_refine_ls_matrix_type full
_refine_ls_number_parameters 481
_refine_ls_number_reflns 9554
_refine_ls_number_restraints 0
_refine_ls_restrained_S_all 1.041
_refine_ls_R_factor_all 0.0486
_refine_ls_R_factor_gt 0.0356
_refine_ls_shift/su_max 0.002
_refine_ls_shift/su_mean 0.000
_refine_ls_structure_factor_coef Fsqd
_refine_ls_weighting_details 'calc w=1/[\s^2^(Fo^2^)+(0.0342P)^2^+1.0797P] where P=(Fo^2^+2Fc^2^)/3'
_refine_ls_weighting_scheme calc
_refine_ls_wR_factor_gt 0.0797
_refine_ls_wR_factor_ref 0.0868
_reflns_number_gt 7894
_reflns_number_total 9554
_reflns_threshold_expression >2sigma(I)
_cod_data_source_file ic201115s_si_002_09.cif
_cod_data_source_block 3acac
_cod_original_cell_volume 1869.46(8)
_cod_database_code 4326986
_chemical_oxdiff_formula 'Fe C33 H28 N6 O5 P S F3'
_reflns_odcompleteness_completeness 99.76
_reflns_odcompleteness_iscentric 1
_reflns_odcompleteness_theta 26.32

loop_
_space_group_symop_id
_space_group_symop_operation_xyz
1 'x, y, z'
2 '-x, -y, -z'

loop_
_atom_site_label
_atom_site_type_symbol
_atom_site_fract_x
_atom_site_fract_y
_atom_site_fract_z
_atom_site_U_iso_or_equiv
_atom_site_adp_type
_atom_site_occupancy
_atom_site_symmetry_multiplicity
_atom_site_calc_flag
_atom_site_refinement_flags
Fe1 Fe 0.82391(2) 0.816981(17) 0.276163(16) 0.01656(6) Uani 1 1 d .
S1 S 0.28888(4) 0.30551(3) 0.18752(3) 0.01991(9) Uani 1 1 d .
P1 P 1.08817(4) 0.85696(3) 0.35923(3) 0.02007(9) Uani 1 1 d .
F1 F 0.49992(13) 0.41253(11) 0.16450(11) 0.0555(4) Uani 1 1 d .
F2 F 0.37191(11) 0.48324(8) 0.09191(9) 0.0420(3) Uani 1 1 d .
F3 F 0.48885(12) 0.34801(9) 0.03276(9) 0.0470(3) Uani 1 1 d .
O1 O 0.74295(12) 0.84908(9) 0.17456(9) 0.0266(3) Uani 1 1 d .
O2 O 0.69604(11) 0.69230(9) 0.32317(9) 0.0228(2) Uani 1 1 d .
O3 O 0.22003(13) 0.36890(10) 0.26853(9) 0.0341(3) Uani 1 1 d .
O4 O 0.35464(11) 0.21436(9) 0.21452(8) 0.0220(2) Uani 1 1 d .
O5 O 0.21866(13) 0.28427(10) 0.12103(10) 0.0327(3) Uani 1 1 d .
N1 N 0.95627(13) 0.95493(10) 0.23508(10) 0.0182(3) Uani 1 1 d .
N2 N 1.09319(14) 1.08300(11) 0.16119(11) 0.0234(3) Uani 1 1 d .
H2 H 1.1270 1.1380 0.1222 0.028 Uiso 1 1 calc R
N3 N 0.81134(13) 0.85052(10) 0.42168(10) 0.0185(3) Uani 1 1 d .
N4 N 0.75981(13) 0.83973(11) 0.58205(10) 0.0223(3) Uani 1 1 d .
H4 H 0.7127 0.8340 0.6444 0.027 Uiso 1 1 calc R
N5 N 0.98562(13) 0.71171(10) 0.25832(10) 0.0181(3) Uani 1 1 d .
N6 N 1.10379(13) 0.56883(11) 0.26038(10) 0.0225(3) Uani 1 1 d .
H6 H 1.1329 0.5033 0.2514 0.027 Uiso 1 1 calc R
N7 N 0.90066(18) 0.38963(15) 0.44504(13) 0.0406(4) Uani 1 1 d .
C1 C 0.5967(2) 0.86269(18) 0.08362(17) 0.0433(5) Uani 1 1 d .
H32A H 0.5083 0.8399 0.0903 0.065 Uiso 1 1 calc R
H32B H 0.6564 0.8425 0.0199 0.065 Uiso 1 1 calc R
H32C H 0.5980 0.9399 0.0882 0.065 Uiso 1 1 calc R
C2 C 0.63910(18) 0.81022(14) 0.16428(14) 0.0284(4) Uani 1 1 d .
C3 C 0.56900(17) 0.72588(15) 0.21970(15) 0.0314(4) Uani 1 1 d .
H29 H 0.4937 0.7041 0.2057 0.038 Uiso 1 1 calc R
C4 C 0.60121(17) 0.67016(14) 0.29516(14) 0.0285(4) Uani 1 1 d .
C5 C 0.5183(2) 0.57745(18) 0.34887(18) 0.0471(6) Uani 1 1 d .
H31A H 0.4585 0.5584 0.3139 0.071 Uiso 1 1 calc R
H31B H 0.5745 0.5167 0.3521 0.071 Uiso 1 1 calc R
H31C H 0.4681 0.5972 0.4154 0.071 Uiso 1 1 calc R
C6 C 0.97620(15) 1.03801(12) 0.17221(11) 0.0194(3) Uani 1 1 d .
C7 C 1.06496(15) 0.94964(13) 0.26724(12) 0.0198(3) Uani 1 1 d .
C8 C 1.14923(17) 1.02842(14) 0.22086(13) 0.0245(3) Uani 1 1 d .
H2A H 1.2310 1.0426 0.2286 0.029 Uiso 1 1 calc R
C9 C 0.71352(15) 0.84066(12) 0.50551(12) 0.0189(3) Uani 1 1 d .
C10 C 0.92481(15) 0.85664(13) 0.44691(12) 0.0195(3) Uani 1 1 d .
C11 C 0.89239(16) 0.84918(13) 0.54617(12) 0.0231(3) Uani 1 1 d .
H5 H 0.9504 0.8503 0.5833 0.028 Uiso 1 1 calc R
C12 C 1.00458(15) 0.61119(12) 0.23321(11) 0.0188(3) Uani 1 1 d .
C13 C 1.07889(15) 0.73357(13) 0.30310(11) 0.0195(3) Uani 1 1 d .
C14 C 1.15122(16) 0.64501(14) 0.30416(12) 0.0231(3) Uani 1 1 d .
H8 H 1.2211 0.6374 0.3302 0.028 Uiso 1 1 calc R
C15 C 0.88708(16) 1.08253(12) 0.12285(12) 0.0196(3) Uani 1 1 d .
C16 C 0.75419(17) 1.09013(13) 0.17371(13) 0.0253(4) Uani 1 1 d .
H15 H 0.7211 1.0647 0.2400 0.030 Uiso 1 1 calc R
C17 C 0.67076(18) 1.13458(14) 0.12790(15) 0.0315(4) Uani 1 1 d .
H14 H 0.5805 1.1407 0.1630 0.038 Uiso 1 1 calc R
C18 C 0.71841(19) 1.17018(14) 0.03080(15) 0.0317(4) Uani 1 1 d .
H13 H 0.6603 1.1990 -0.0010 0.038 Uiso 1 1 calc R
C19 C 0.85035(19) 1.16396(13) -0.02023(13) 0.0278(4) Uani 1 1 d .
H12 H 0.8827 1.1890 -0.0867 0.033 Uiso 1 1 calc R
C20 C 0.93505(17) 1.12126(12) 0.02574(12) 0.0223(3) Uani 1 1 d .
H11 H 1.0258 1.1183 -0.0088 0.027 Uiso 1 1 calc R
C21 C 0.57533(16) 0.83134(13) 0.51524(12) 0.0215(3) Uani 1 1 d .
C22 C 0.49125(17) 0.77227(15) 0.59304(13) 0.0295(4) Uani 1 1 d .
H17 H 0.5227 0.7393 0.6416 0.035 Uiso 1 1 calc R
C23 C 0.36126(19) 0.76153(18) 0.59969(15) 0.0384(5) Uani 1 1 d .
H18 H 0.3041 0.7206 0.6524 0.046 Uiso 1 1 calc R
C24 C 0.31507(18) 0.81035(17) 0.52965(15) 0.0368(5) Uani 1 1 d .
H19 H 0.2262 0.8030 0.5345 0.044 Uiso 1 1 calc R
C25 C 0.39773(18) 0.86981(15) 0.45253(15) 0.0320(4) Uani 1 1 d .
H20 H 0.3657 0.9032 0.4045 0.038 Uiso 1 1 calc R
C26 C 0.52755(17) 0.88064(14) 0.44534(13) 0.0251(4) Uani 1 1 d .
H21 H 0.5841 0.9218 0.3925 0.030 Uiso 1 1 calc R
C27 C 0.93533(15) 0.55251(12) 0.17983(11) 0.0189(3) Uani 1 1 d .
C28 C 0.88756(16) 0.60580(13) 0.11206(12) 0.0219(3) Uani 1 1 d .
H27 H 0.8976 0.6804 0.1020 0.026 Uiso 1 1 calc R
C29 C 0.82540(16) 0.55052(14) 0.05922(13) 0.0243(3) Uani 1 1 d .
H26 H 0.7927 0.5872 0.0131 0.029 Uiso 1 1 calc R
C30 C 0.81102(17) 0.44173(14) 0.07366(13) 0.0259(4) Uani 1 1 d .
H25 H 0.7685 0.4039 0.0373 0.031 Uiso 1 1 calc R
C31 C 0.85822(17) 0.38796(13) 0.14080(13) 0.0263(4) Uani 1 1 d .
H24 H 0.8479 0.3133 0.1505 0.032 Uiso 1 1 calc R
C32 C 0.92066(17) 0.44254(13) 0.19417(12) 0.0235(3) Uani 1 1 d .
H23 H 0.9532 0.4054 0.2402 0.028 Uiso 1 1 calc R
C33 C 0.42031(17) 0.39180(14) 0.11496(14) 0.0294(4) Uani 1 1 d .
C34 C 0.86050(18) 0.47244(16) 0.46629(13) 0.0303(4) Uani 1 1 d .
C35 C 0.8110(2) 0.57807(16) 0.49307(15) 0.0358(4) Uani 1 1 d .
H35A H 0.7648 0.6049 0.4485 0.054 Uiso 1 1 calc R
H35B H 0.7510 0.5754 0.5604 0.054 Uiso 1 1 calc R
H35C H 0.8837 0.6253 0.4884 0.054 Uiso 1 1 calc R

loop_
_atom_site_aniso_label
_atom_site_aniso_U_11
_atom_site_aniso_U_22
_atom_site_aniso_U_33
_atom_site_aniso_U_23
_atom_site_aniso_U_13
_atom_site_aniso_U_12
Fe1 0.01792(11) 0.01667(11) 0.01748(12) -0.00079(8) -0.00897(9) -0.00090(8)
S1 0.01762(19) 0.01948(19) 0.0212(2) 0.00418(15) -0.00487(15) -0.00082(14)
P1 0.0188(2) 0.0239(2) 0.0200(2) -0.00031(16) -0.00954(16) -0.00364(16)
F1 0.0414(7) 0.0529(8) 0.0810(10) 0.0047(7) -0.0316(7) -0.0227(6)
F2 0.0412(7) 0.0207(5) 0.0546(8) 0.0129(5) -0.0038(6) -0.0046(5)
F3 0.0432(7) 0.0366(6) 0.0398(7) 0.0071(5) 0.0152(5) -0.0005(5)
O1 0.0335(7) 0.0225(6) 0.0316(7) -0.0004(5) -0.0216(6) -0.0007(5)
O2 0.0212(6) 0.0224(6) 0.0264(6) -0.0026(5) -0.0097(5) -0.0035(4)
O3 0.0383(7) 0.0308(7) 0.0267(7) 0.0027(5) -0.0025(6) 0.0128(6)
O4 0.0206(6) 0.0207(6) 0.0234(6) 0.0024(5) -0.0058(5) 0.0021(4)
O5 0.0377(7) 0.0285(7) 0.0390(8) 0.0134(6) -0.0237(6) -0.0120(6)
N1 0.0198(6) 0.0179(6) 0.0173(6) -0.0010(5) -0.0064(5) -0.0015(5)
N2 0.0260(7) 0.0197(7) 0.0241(7) 0.0033(6) -0.0077(6) -0.0075(6)
N3 0.0203(7) 0.0180(6) 0.0189(7) -0.0008(5) -0.0086(5) -0.0017(5)
N4 0.0244(7) 0.0264(7) 0.0166(7) -0.0011(6) -0.0072(5) -0.0004(6)
N5 0.0192(6) 0.0188(6) 0.0173(6) 0.0008(5) -0.0074(5) -0.0003(5)
N6 0.0223(7) 0.0210(7) 0.0248(7) -0.0003(6) -0.0087(6) 0.0046(5)
N7 0.0465(10) 0.0387(10) 0.0370(10) 0.0014(8) -0.0139(8) -0.0043(8)
C1 0.0547(13) 0.0417(12) 0.0507(13) -0.0100(10) -0.0405(11) 0.0097(10)
C2 0.0321(9) 0.0282(9) 0.0333(10) -0.0126(8) -0.0214(8) 0.0097(7)
C3 0.0234(9) 0.0368(10) 0.0406(11) -0.0136(9) -0.0178(8) 0.0004(7)
C4 0.0221(8) 0.0293(9) 0.0342(10) -0.0103(8) -0.0077(7) -0.0038(7)
C5 0.0435(12) 0.0438(12) 0.0568(14) 0.0019(11) -0.0194(11) -0.0231(10)
C6 0.0228(8) 0.0168(7) 0.0176(8) -0.0033(6) -0.0047(6) -0.0013(6)
C7 0.0206(8) 0.0206(8) 0.0191(8) -0.0016(6) -0.0075(6) -0.0030(6)
C8 0.0243(8) 0.0264(8) 0.0245(9) -0.0010(7) -0.0100(7) -0.0062(7)
C9 0.0225(8) 0.0169(7) 0.0182(8) -0.0013(6) -0.0078(6) -0.0006(6)
C10 0.0210(8) 0.0204(8) 0.0191(8) -0.0011(6) -0.0089(6) -0.0023(6)
C11 0.0240(8) 0.0270(8) 0.0212(8) -0.0022(7) -0.0110(7) -0.0003(7)
C12 0.0198(7) 0.0199(7) 0.0159(7) 0.0023(6) -0.0051(6) 0.0010(6)
C13 0.0182(7) 0.0240(8) 0.0176(8) 0.0009(6) -0.0078(6) -0.0019(6)
C14 0.0195(8) 0.0285(9) 0.0227(8) 0.0007(7) -0.0092(6) 0.0014(6)
C15 0.0238(8) 0.0133(7) 0.0212(8) -0.0023(6) -0.0066(6) 0.0005(6)
C16 0.0267(9) 0.0188(8) 0.0269(9) -0.0022(7) -0.0037(7) 0.0014(6)
C17 0.0255(9) 0.0241(9) 0.0438(11) -0.0034(8) -0.0094(8) 0.0040(7)
C18 0.0374(10) 0.0232(9) 0.0415(11) -0.0048(8) -0.0222(9) 0.0076(7)
C19 0.0422(10) 0.0189(8) 0.0237(9) -0.0013(7) -0.0124(8) 0.0027(7)
C20 0.0269(8) 0.0167(7) 0.0217(8) -0.0018(6) -0.0057(7) 0.0019(6)
C21 0.0209(8) 0.0228(8) 0.0211(8) -0.0067(6) -0.0063(6) 0.0012(6)
C22 0.0264(9) 0.0386(10) 0.0223(9) -0.0005(8) -0.0059(7) -0.0047(8)
C23 0.0273(10) 0.0514(13) 0.0320(10) -0.0038(9) -0.0024(8) -0.0104(9)
C24 0.0214(9) 0.0494(12) 0.0402(11) -0.0116(9) -0.0094(8) -0.0010(8)
C25 0.0288(9) 0.0341(10) 0.0384(11) -0.0085(8) -0.0172(8) 0.0052(8)
C26 0.0241(8) 0.0259(8) 0.0256(9) -0.0033(7) -0.0083(7) 0.0021(7)
C27 0.0197(8) 0.0190(7) 0.0164(7) -0.0021(6) -0.0034(6) 0.0017(6)
C28 0.0247(8) 0.0181(7) 0.0231(8) -0.0004(6) -0.0081(7) 0.0014(6)
C29 0.0265(9) 0.0261(8) 0.0228(8) -0.0016(7) -0.0112(7) 0.0025(7)
C30 0.0271(9) 0.0265(9) 0.0248(9) -0.0075(7) -0.0084(7) -0.0008(7)
C31 0.0334(9) 0.0182(8) 0.0257(9) -0.0026(7) -0.0069(7) -0.0011(7)
C32 0.0306(9) 0.0185(8) 0.0199(8) 0.0001(6) -0.0066(7) 0.0032(6)
C33 0.0238(9) 0.0223(8) 0.0382(10) 0.0044(8) -0.0052(8) -0.0054(7)
C34 0.0319(10) 0.0366(10) 0.0236(9) 0.0064(8) -0.0111(7) -0.0083(8)
C35 0.0421(11) 0.0323(10) 0.0355(11) 0.0052(8) -0.0165(9) -0.0038(8)

loop_
_atom_type_symbol
_atom_type_description
_atom_type_scat_dispersion_real
_atom_type_scat_dispersion_imag
_atom_type_scat_source
C C 0.0033 0.0016 'International Tables Vol C Tables 4.2.6.8 and 6.1.1.4'
H H 0.0000 0.0000 'International Tables Vol C Tables 4.2.6.8 and 6.1.1.4'
F F 0.0171 0.0103 'International Tables Vol C Tables 4.2.6.8 and 6.1.1.4'
Fe Fe 0.3463 0.8444 'International Tables Vol C Tables 4.2.6.8 and 6.1.1.4'
N N 0.0061 0.0033 'International Tables Vol C Tables 4.2.6.8 and 6.1.1.4'
O O 0.0106 0.0060 'International Tables Vol C Tables 4.2.6.8 and 6.1.1.4'
P P 0.1023 0.0942 'International Tables Vol C Tables 4.2.6.8 and 6.1.1.4'
S S 0.1246 0.1234 'International Tables Vol C Tables 4.2.6.8 and 6.1.1.4'

loop_
_exptl_crystal_face_index_h
_exptl_crystal_face_index_k
_exptl_crystal_face_index_l
_exptl_crystal_face_perp_dist
_exptl_oxdiff_crystal_face_indexfrac_h
_exptl_oxdiff_crystal_face_indexfrac_k
_exptl_oxdiff_crystal_face_indexfrac_l
_exptl_oxdiff_crystal_face_x
_exptl_oxdiff_crystal_face_y
_exptl_oxdiff_crystal_face_z
0 13 14 0.0395 -0.0000 13.0000 14.0000 0.7362 -0.2409 0.6524
0 -13 -14 0.0395 0.0000 -13.0000 -14.0000 -0.7362 0.2409 -0.6524
9 14 4 0.1141 9.0000 14.0000 4.0000 -0.1600 -0.2996 0.9152
-9 -14 -4 0.1141 -9.0000 -14.0000 -4.0000 0.1600 0.2996 -0.9152
-13 9 -4 0.1201 -13.0000 9.0000 -4.0000 0.5558 -0.7873 -0.2675
13 2 15 0.0859 13.0000 2.0000 15.0000 0.0292 0.5641 0.8078
-14 0 -14 0.1152 -14.0000 -0.0000 -14.0000 0.0831 -0.6512 -0.7642

loop_
_geom_angle_atom_site_label_1
_geom_angle_atom_site_label_2
_geom_angle_atom_site_label_3
_geom_angle
O1 Fe1 O2 87.47(5)
O1 Fe1 N1 94.46(5)
O1 Fe1 N3 142.76(5)
O1 Fe1 N5 123.96(5)
O2 Fe1 N1 176.36(5)
O2 Fe1 N3 92.12(5)
O2 Fe1 N5 90.73(5)
N3 Fe1 N1 84.47(5)
N3 Fe1 N5 93.28(5)
N5 Fe1 N1 90.75(5)
O3 S1 O4 113.97(7)
O3 S1 O5 115.11(8)
O3 S1 C33 103.35(8)
O4 S1 C33 104.26(8)
O5 S1 O4 114.60(7)
O5 S1 C33 103.53(8)
C7 P1 C10 99.70(8)
C7 P1 C13 99.87(7)
C13 P1 C10 98.04(7)
C2 O1 Fe1 129.51(12)
C4 O2 Fe1 128.20(12)
C6 N1 Fe1 136.96(11)
C6 N1 C7 105.67(13)
C7 N1 Fe1 116.14(10)
C6 N2 H2 125.8
C6 N2 C8 108.31(14)
C8 N2 H2 125.8
C9 N3 Fe1 131.37(11)
C9 N3 C10 106.35(13)
C10 N3 Fe1 119.73(10)
C9 N4 H4 125.8
C9 N4 C11 108.39(14)
C11 N4 H4 125.8
C12 N5 Fe1 132.28(11)
C12 N5 C13 106.00(13)
C13 N5 Fe1 119.31(10)
C12 N6 H6 125.8
C12 N6 C14 108.46(14)
C14 N6 H6 125.8
H32B C1 H32A 109.5
H32B C1 H32C 109.5
H32C C1 H32A 109.5
C2 C1 H32A 109.5
C2 C1 H32B 109.5
C2 C1 H32C 109.5
O1 C2 C1 114.99(18)
O1 C2 C3 125.02(17)
C3 C2 C1 119.98(17)
C2 C3 H29 117.7
C2 C3 C4 124.64(16)
C4 C3 H29 117.7
O2 C4 C3 124.38(17)
O2 C4 C5 116.05(18)
C3 C4 C5 119.56(17)
C4 C5 H31A 109.5
C4 C5 H31B 109.5
C4 C5 H31C 109.5
H31B C5 H31A 109.5
H31C C5 H31A 109.5
H31C C5 H31B 109.5
N1 C6 N2 110.34(14)
N1 C6 C15 127.59(14)
N2 C6 C15 122.01(14)
N1 C7 P1 125.86(12)
C8 C7 P1 124.91(13)
C8 C7 N1 109.19(14)
N2 C8 H2A 126.8
C7 C8 N2 106.46(14)
C7 C8 H2A 126.8
N3 C9 N4 110.00(14)
N3 C9 C21 125.84(14)
N4 C9 C21 124.17(14)
N3 C10 P1 124.24(12)
C11 C10 P1 126.61(13)
C11 C10 N3 108.70(14)
N4 C11 H5 126.7
C10 C11 N4 106.56(14)
C10 C11 H5 126.7
N5 C12 N6 110.14(14)
N5 C12 C27 126.91(14)
N6 C12 C27 122.90(14)
N5 C13 P1 124.19(12)
C14 C13 P1 126.71(13)
C14 C13 N5 108.88(14)
N6 C14 H8 126.7
C13 C14 N6 106.52(14)
C13 C14 H8 126.7
C16 C15 C6 120.16(15)
C16 C15 C20 119.50(16)
C20 C15 C6 120.30(15)
C15 C16 H15 119.9
C17 C16 C15 120.12(17)
C17 C16 H15 119.9
C16 C17 H14 120.0
C16 C17 C18 120.09(17)
C18 C17 H14 120.0
C17 C18 H13 119.8
C17 C18 C19 120.32(17)
C19 C18 H13 119.8
C18 C19 H12 120.0
C20 C19 C18 119.94(17)
C20 C19 H12 120.0
C15 C20 H11 120.0
C19 C20 C15 119.99(16)
C19 C20 H11 120.0
C22 C21 C9 120.65(16)
C22 C21 C26 119.43(16)
C26 C21 C9 119.92(15)
C21 C22 H17 120.0
C23 C22 C21 119.99(18)
C23 C22 H17 120.0
C22 C23 H18 120.0
C24 C23 C22 120.09(19)
C24 C23 H18 120.0
C23 C24 H19 119.9
C23 C24 C25 120.28(18)
C25 C24 H19 119.9
C24 C25 H20 120.0
C24 C25 C26 119.92(19)
C26 C25 H20 120.0
C21 C26 H21 119.9
C25 C26 C21 120.29(17)
C25 C26 H21 119.9
C28 C27 C12 119.90(14)
C28 C27 C32 119.61(15)
C32 C27 C12 120.45(15)
C27 C28 H27 119.9
C29 C28 C27 120.28(15)
C29 C28 H27 119.9
C28 C29 H26 120.0
C30 C29 C28 119.93(16)
C30 C29 H26 120.0
C29 C30 H25 119.9
C31 C30 C29 120.27(16)
C31 C30 H25 119.9
C30 C31 H24 119.9
C30 C31 C32 120.30(16)
C32 C31 H24 119.9
C27 C32 H23 120.2
C31 C32 C27 119.61(16)
C31 C32 H23 120.2
F1 C33 S1 110.72(14)
F1 C33 F2 108.34(15)
F2 C33 S1 110.04(12)
F3 C33 S1 111.34(12)
F3 C33 F1 108.22(15)
F3 C33 F2 108.10(16)
N7 C34 C35 179.3(2)
C34 C35 H35A 109.5
C34 C35 H35B 109.5
C34 C35 H35C 109.5
H35A C35 H35B 109.5
H35A C35 H35C 109.5
H35C C35 H35B 109.5

loop_
_geom_bond_atom_site_label_1
_geom_bond_atom_site_label_2
_geom_bond_distance
Fe1 O1 1.9619(12)
Fe1 O2 2.0586(11)
Fe1 N1 2.2122(13)
Fe1 N3 2.1212(13)
Fe1 N5 2.1376(13)
S1 O3 1.4372(13)
S1 O4 1.4476(12)
S1 O5 1.4399(13)
S1 C33 1.8186(18)
P1 C7 1.8058(17)
P1 C10 1.8160(16)
P1 C13 1.8067(16)
F1 C33 1.322(2)
F2 C33 1.333(2)
F3 C33 1.320(2)
O1 C2 1.290(2)
O2 C4 1.260(2)
N1 C6 1.329(2)
N1 C7 1.399(2)
N2 H2 0.8800
N2 C6 1.359(2)
N2 C8 1.362(2)
N3 C9 1.330(2)
N3 C10 1.396(2)
N4 H4 0.8800
N4 C9 1.352(2)
N4 C11 1.368(2)
N5 C12 1.330(2)
N5 C13 1.4015(19)
N6 H6 0.8800
N6 C12 1.353(2)
N6 C14 1.367(2)
N7 C34 1.142(3)
C1 H32A 0.9800
C1 H32B 0.9800
C1 H32C 0.9800
C2 C1 1.507(3)
C3 C2 1.383(3)
C3 H29 0.9500
C4 C3 1.404(3)
C4 C5 1.512(3)
C5 H31A 0.9800
C5 H31B 0.9800
C5 H31C 0.9800
C6 C15 1.465(2)
C7 C8 1.361(2)
C8 H2A 0.9500
C9 C21 1.466(2)
C10 C11 1.360(2)
C11 H5 0.9500
C12 C27 1.466(2)
C13 C14 1.357(2)
C14 H8 0.9500
C15 C16 1.395(2)
C15 C20 1.397(2)
C16 H15 0.9500
C17 C16 1.380(3)
C17 H14 0.9500
C18 C17 1.385(3)
C18 H13 0.9500
C19 C18 1.386(3)
C19 H12 0.9500
C20 C19 1.385(2)
C20 H11 0.9500
C21 C22 1.392(2)
C21 C26 1.394(2)
C22 H17 0.9500
C22 C23 1.391(3)
C23 H18 0.9500
C23 C24 1.383(3)
C24 H19 0.9500
C24 C25 1.383(3)
C25 H20 0.9500
C25 C26 1.387(2)
C26 H21 0.9500
C27 C28 1.390(2)
C27 C32 1.399(2)
C28 H27 0.9500
C29 C28 1.385(2)
C29 H26 0.9500
C30 C29 1.384(2)
C30 H25 0.9500
C31 C30 1.382(3)
C31 H24 0.9500
C32 C31 1.388(2)
C32 H23 0.9500
C34 C35 1.451(3)
C35 H35A 0.9800
C35 H35B 0.9800
C35 H35C 0.9800

loop_
_geom_hbond_atom_site_label_D
_geom_hbond_atom_site_label_H
_geom_hbond_atom_site_label_A
_geom_hbond_distance_DH
_geom_hbond_distance_HA
_geom_hbond_distance_DA
_geom_hbond_angle_DHA
_geom_hbond_site_symmetry_A
N2 H2 O5 0.88 2.11 2.8510(18) 141.4 1_665
N4 H4 O4 0.88 2.00 2.8509(18) 162.3 2_666
N6 H6 O3 0.88 1.97 2.8169(19) 160.2 1_655

loop_
_geom_torsion_atom_site_label_1
_geom_torsion_atom_site_label_2
_geom_torsion_atom_site_label_3
_geom_torsion_atom_site_label_4
_geom_torsion
Fe1 O1 C2 C1 173.21(12)
Fe1 O1 C2 C3 -7.8(3)
Fe1 O2 C4 C3 3.8(3)
Fe1 O2 C4 C5 -175.60(13)
Fe1 N1 C6 N2 -164.36(11)
Fe1 N1 C6 C15 18.5(3)
Fe1 N1 C7 P1 -14.31(17)
Fe1 N1 C7 C8 168.02(11)
Fe1 N3 C9 N4 160.96(11)
Fe1 N3 C9 C21 -18.7(2)
Fe1 N3 C10 P1 9.44(18)
Fe1 N3 C10 C11 -163.28(11)
Fe1 N5 C12 N6 -161.20(11)
Fe1 N5 C12 C27 21.5(2)
Fe1 N5 C13 P1 -10.74(18)
Fe1 N5 C13 C14 164.15(11)
P1 C7 C8 N2 -177.07(12)
P1 C10 C11 N4 -173.16(12)
P1 C13 C14 N6 174.85(12)
O1 Fe1 O2 C4 -7.75(14)
O1 Fe1 N1 C6 4.68(16)
O1 Fe1 N1 C7 -160.44(11)
O1 Fe1 N3 C9 55.86(17)
O1 Fe1 N3 C10 -144.92(11)
O1 Fe1 N5 C12 -54.98(16)
O1 Fe1 N5 C13 145.36(11)
O2 Fe1 O1 C2 9.65(14)
O2 Fe1 N1 C6 -117.1(7)
O2 Fe1 N1 C7 77.7(8)
O2 Fe1 N3 C9 -32.74(14)
O2 Fe1 N3 C10 126.48(11)
O2 Fe1 N5 C12 32.46(15)
O2 Fe1 N5 C13 -127.21(11)
O2 C4 C3 C2 2.0(3)
O3 S1 C33 F1 64.07(15)
O3 S1 C33 F2 -55.66(15)
O3 S1 C33 F3 -175.49(13)
O4 S1 C33 F1 -55.35(14)
O4 S1 C33 F2 -175.08(13)
O4 S1 C33 F3 65.09(15)
O5 S1 C33 F1 -175.55(13)
O5 S1 C33 F2 64.72(15)
O5 S1 C33 F3 -55.11(15)
N1 Fe1 O1 C2 -167.26(14)
N1 Fe1 O2 C4 114.2(8)
N1 Fe1 N3 C9 145.96(14)
N1 Fe1 N3 C10 -54.82(12)
N1 Fe1 N5 C12 -150.87(15)
N1 Fe1 N5 C13 49.47(11)
N1 C6 C15 C16 40.4(2)
N1 C6 C15 C20 -142.04(16)
N1 C7 C8 N2 0.63(18)
N2 C6 C15 C16 -136.48(16)
N2 C6 C15 C20 41.1(2)
N3 Fe1 O1 C2 -80.53(16)
N3 Fe1 O2 C4 134.98(14)
N3 Fe1 N1 C6 -137.96(16)
N3 Fe1 N1 C7 56.92(11)
N3 Fe1 N5 C12 124.63(14)
N3 Fe1 N5 C13 -35.04(12)
N3 C9 C21 C22 148.10(17)
N3 C9 C21 C26 -30.9(2)
N3 C10 C11 N4 -0.67(18)
N4 C9 C21 C22 -31.5(2)
N4 C9 C21 C26 149.49(16)
N5 Fe1 O1 C2 98.82(15)
N5 Fe1 O2 C4 -131.71(14)
N5 Fe1 N1 C6 128.83(16)
N5 Fe1 N1 C7 -36.30(11)
N5 Fe1 N3 C9 -123.59(14)
N5 Fe1 N3 C10 35.62(12)
N5 C12 C27 C28 30.4(2)
N5 C12 C27 C32 -151.78(16)
N5 C13 C14 N6 0.11(18)
N6 C12 C27 C28 -146.60(16)
N6 C12 C27 C32 31.3(2)
C4 C3 C2 O1 -0.2(3)
C4 C3 C2 C1 178.76(18)
C5 C4 C3 C2 -178.55(19)
C6 N1 C7 P1 176.18(12)
C6 N1 C7 C8 -1.49(18)
C6 N2 C8 C7 0.47(18)
C6 C15 C16 C17 178.34(15)
C6 C15 C20 C19 -179.52(15)
C7 P1 C10 N3 44.78(15)
C7 P1 C10 C11 -143.83(15)
C7 P1 C13 N5 -44.10(14)
C7 P1 C13 C14 141.93(15)
C7 N1 C6 N2 1.79(17)
C7 N1 C6 C15 -175.34(15)
C8 N2 C6 N1 -1.46(18)
C8 N2 C6 C15 175.86(14)
C9 N3 C10 P1 173.33(12)
C9 N3 C10 C11 0.61(18)
C9 N4 C11 C10 0.48(19)
C9 C21 C22 C23 -178.08(17)
C9 C21 C26 C25 178.22(15)
C10 P1 C7 N1 -40.65(15)
C10 P1 C7 C8 136.67(15)
C10 P1 C13 N5 57.28(14)
C10 P1 C13 C14 -116.69(16)
C10 N3 C9 N4 -0.31(17)
C10 N3 C9 C21 -179.94(15)
C11 N4 C9 N3 -0.10(18)
C11 N4 C9 C21 179.54(15)
C12 N5 C13 P1 -175.23(12)
C12 N5 C13 C14 -0.33(18)
C12 N6 C14 C13 0.15(18)
C12 C27 C28 C29 178.10(15)
C12 C27 C32 C31 -178.07(15)
C13 P1 C7 N1 59.36(15)
C13 P1 C7 C8 -123.32(15)
C13 P1 C10 N3 -56.75(15)
C13 P1 C10 C11 114.64(16)
C13 N5 C12 N6 0.43(17)
C13 N5 C12 C27 -176.85(15)
C14 N6 C12 N5 -0.37(18)
C14 N6 C12 C27 177.04(14)
C15 C20 C19 C18 1.3(2)
C16 C15 C20 C19 -1.9(2)
C18 C17 C16 C15 1.1(3)
C19 C18 C17 C16 -1.7(3)
C20 C15 C16 C17 0.7(2)
C20 C19 C18 C17 0.5(3)
C21 C22 C23 C24 -0.7(3)
C22 C21 C26 C25 -0.8(2)
C22 C23 C24 C25 0.2(3)
C23 C24 C25 C26 0.0(3)
C24 C25 C26 C21 0.4(3)
C26 C21 C22 C23 1.0(3)
C27 C32 C31 C30 0.2(3)
C28 C27 C32 C31 -0.2(2)
C30 C29 C28 C27 -0.2(2)
C31 C30 C29 C28 0.1(3)
C32 C27 C28 C29 0.2(2)
C32 C31 C30 C29 -0.1(3)
